data_1565660
loop_
_publ_author_name
'Shakirova, Olga'
'Protsenko, Alexandra'
'Protsenko, Alexander'
'Kuratieva, Natalia'
'Fowles, Samantha'
'Turnbull, Mark M.'

_publ_section_title
;
 Syntheses, structures and properties of copper(II) and cobalt(II)
 complexes with 5(3)-amino-2-chloro-3(5)-methylpyridine isomer cations
;
_journal_name_full 'Inorganica Chimica Acta'
_journal_page_first 119246
_journal_paper_doi 10.1016/j.ica.2019.119246
_journal_volume 500
_journal_year 2020
_chemical_formula_moiety '2(C6 H8 Cl N2), Cl4 Co'
_chemical_formula_sum 'C12 H16 Cl6 Co N4'
_chemical_formula_weight 487.92
_space_group_crystal_system triclinic
_space_group_IT_number 2
_space_group_name_Hall '-P 1'
_space_group_name_H-M_alt 'P -1'
_atom_sites_solution_hydrogens geom
_atom_sites_solution_primary direct
_atom_sites_solution_secondary difmap
_cell_angle_alpha 92.253(7)
_cell_angle_beta 95.743(8)
_cell_angle_gamma 111.363(6)
_cell_formula_units_Z 2
_cell_length_a 7.3697(18)
_cell_length_b 9.367(2)
_cell_length_c 14.889(4)
_cell_measurement_reflns_used 5975
_cell_measurement_temperature 150(2)
_cell_measurement_theta_max 28.39
_cell_measurement_theta_min 2.34
_cell_volume 949.2(4)
_computing_cell_refinement 'Bruker SAINT'
_computing_data_collection 'Bruker APEX2'
_computing_data_reduction 'Bruker SAINT'
_computing_molecular_graphics 'Bruker SHELXTL'
_computing_publication_material 'Bruker SHELXTL'
_computing_structure_refinement 'Bruker SHELXTL'
_computing_structure_solution 'Bruker SHELXTL'
_diffrn_ambient_temperature 150(2)
_diffrn_detector_area_resol_mean 25
_diffrn_measured_fraction_theta_full 0.995
_diffrn_measured_fraction_theta_max 0.988
_diffrn_measurement_device_type 'Bruker Apex DUO CCD area-detector'
_diffrn_measurement_method '\f scans'
_diffrn_radiation_probe x-ray
_diffrn_radiation_type MoK\a
_diffrn_radiation_wavelength 0.71073
_diffrn_reflns_av_R_equivalents 0.0187
_diffrn_reflns_av_unetI/netI 0.0242
_diffrn_reflns_Laue_measured_fraction_full 0.995
_diffrn_reflns_Laue_measured_fraction_max 0.988
_diffrn_reflns_limit_h_max 9
_diffrn_reflns_limit_h_min -8
_diffrn_reflns_limit_k_max 11
_diffrn_reflns_limit_k_min -12
_diffrn_reflns_limit_l_max 19
_diffrn_reflns_limit_l_min -17
_diffrn_reflns_number 8670
_diffrn_reflns_point_group_measured_fraction_full 0.995
_diffrn_reflns_point_group_measured_fraction_max 0.988
_diffrn_reflns_theta_full 25.250
_diffrn_reflns_theta_max 28.441
_diffrn_reflns_theta_min 2.620
_exptl_absorpt_coefficient_mu 1.750
_exptl_absorpt_correction_T_max 0.746
_exptl_absorpt_correction_T_min 0.646
_exptl_absorpt_correction_type multi-scan
_exptl_absorpt_process_details 'Bruker SADABS'
_exptl_crystal_colour blue
_exptl_crystal_density_diffrn 1.707
_exptl_crystal_description prism
_exptl_crystal_F_000 490
_exptl_crystal_size_max 0.180
_exptl_crystal_size_mid 0.170
_exptl_crystal_size_min 0.080
_refine_diff_density_max 0.570
_refine_diff_density_min -0.311
_refine_diff_density_rms 0.054
_refine_ls_extinction_coef .
_refine_ls_extinction_method none
_refine_ls_goodness_of_fit_ref 1.066
_refine_ls_hydrogen_treatment constr
_refine_ls_matrix_type full
_refine_ls_number_parameters 210
_refine_ls_number_reflns 4722
_refine_ls_number_restraints 0
_refine_ls_restrained_S_all 1.066
_refine_ls_R_factor_all 0.0246
_refine_ls_R_factor_gt 0.0218
_refine_ls_shift/su_max 0.001
_refine_ls_shift/su_mean 0.000
_refine_ls_structure_factor_coef Fsqd
_refine_ls_weighting_details 'w=1/[\s^2^(Fo^2^)+(0.0235P)^2^+0.3122P] where P=(Fo^2^+2Fc^2^)/3'
_refine_ls_weighting_scheme calc
_refine_ls_wR_factor_gt 0.0547
_refine_ls_wR_factor_ref 0.0559
_reflns_Friedel_coverage 0.000
_reflns_Friedel_fraction_full .
_reflns_Friedel_fraction_max .
_reflns_number_gt 4342
_reflns_number_total 4722
_reflns_threshold_expression >2\s(I)
_cod_data_source_file ICA-2020-500-119246.cif
_cod_data_source_block shak121
_cod_database_code 1565660
_shelx_space_group_comment
;
The symmetry employed for this shelxl refinement is uniquely defined
by the following loop, which should always be used as a source of
symmetry information in preference to the above space-group names.
They are only intended as comments.
;
_shelx_estimated_absorpt_t_min 0.744
_shelx_estimated_absorpt_t_max 0.873

loop_
_space_group_symop_operation_xyz
'x, y, z'
'-x, -y, -z'

loop_
_atom_site_label
_atom_site_type_symbol
_atom_site_fract_x
_atom_site_fract_y
_atom_site_fract_z
_atom_site_U_iso_or_equiv
_atom_site_adp_type
_atom_site_occupancy
_atom_site_site_symmetry_order
_atom_site_calc_flag
_atom_site_refinement_flags_posn
_atom_site_refinement_flags_adp
_atom_site_refinement_flags_occupancy
_atom_site_disorder_assembly
_atom_site_disorder_group
Co1 Co 0.60509(3) 0.57323(2) 0.22248(2) 0.01632(5) Uani 1 1 d . . . . .
Cl1 Cl 0.16836(6) 1.01505(4) 0.40354(3) 0.03227(9) Uani 1 1 d . . . . .
Cl2 Cl 0.39681(5) 0.93319(4) 0.18208(2) 0.02966(9) Uani 1 1 d . . . . .
Cl3 Cl 0.65080(5) 0.74847(4) 0.33961(2) 0.02748(8) Uani 1 1 d . . . . .
Cl4 Cl 0.32038(5) 0.51840(4) 0.12816(2) 0.02619(8) Uani 1 1 d . . . . .
Cl5 Cl 0.87413(5) 0.66162(4) 0.14671(2) 0.02187(7) Uani 1 1 d . . . . .
Cl6 Cl 0.58620(6) 0.33973(4) 0.26988(2) 0.02546(8) Uani 1 1 d . . . . .
N11 N 0.11962(17) 0.73639(13) 0.34339(8) 0.0214(2) Uani 1 1 d . . . . .
H11 H 0.0714 0.7631 0.2932 0.026 Uiso 1 1 calc R U . . .
N12 N 0.3151(2) 0.89883(15) 0.57330(9) 0.0313(3) Uani 1 1 d . . . . .
H12A H 0.3089 0.9908 0.5719 0.038 Uiso 1 1 calc R U . . .
H12B H 0.3604 0.8708 0.6238 0.038 Uiso 1 1 calc R U . . .
N21 N 0.24930(16) 0.77680(12) 0.02601(8) 0.0189(2) Uani 1 1 d . . . . .
H21 H 0.2684 0.7028 0.0554 0.023 Uiso 1 1 calc R U . . .
N22 N 0.3296(2) 1.17883(14) 0.06978(10) 0.0314(3) Uani 1 1 d . . . . .
H22A H 0.3816 1.1965 0.1269 0.038 Uiso 1 1 calc R U . . .
H22B H 0.3125 1.2536 0.0404 0.038 Uiso 1 1 calc R U . . .
C11 C 0.1818(2) 0.83890(15) 0.41577(9) 0.0204(3) Uani 1 1 d . . . . .
C12 C 0.25489(19) 0.80033(15) 0.49763(9) 0.0202(3) Uani 1 1 d . . . . .
C13 C 0.2620(2) 0.65205(16) 0.49768(9) 0.0204(3) Uani 1 1 d . . . . .
H13 H 0.3110 0.6215 0.5520 0.024 Uiso 1 1 calc R U . . .
C14 C 0.2005(2) 0.54972(16) 0.42168(9) 0.0199(3) Uani 1 1 d . . . . .
C15 C 0.1266(2) 0.59527(16) 0.34318(9) 0.0218(3) Uani 1 1 d . . . . .
H15 H 0.0814 0.5271 0.2898 0.026 Uiso 1 1 calc R U . . .
C16 C 0.2144(2) 0.39369(17) 0.42257(10) 0.0276(3) Uani 1 1 d . . . . .
H16A H 0.2523 0.3753 0.4847 0.041 Uiso 1 1 calc R U . . .
H16B H 0.3133 0.3892 0.3843 0.041 Uiso 1 1 calc R U . . .
H16C H 0.0867 0.3148 0.3992 0.041 Uiso 1 1 calc R U . . .
C21 C 0.30007(19) 0.91491(15) 0.07085(9) 0.0188(2) Uani 1 1 d . . . . .
C22 C 0.27590(19) 1.03673(15) 0.02717(9) 0.0197(3) Uani 1 1 d . . . . .
C23 C 0.1923(2) 1.00308(16) -0.06416(10) 0.0217(3) Uani 1 1 d . . . . .
H23 H 0.1713 1.0825 -0.0962 0.026 Uiso 1 1 calc R U . . .
C24 C 0.1397(2) 0.85982(16) -0.10874(9) 0.0199(3) Uani 1 1 d . . . . .
C25 C 0.1711(2) 0.74448(16) -0.06097(9) 0.0207(3) Uani 1 1 d . . . . .
H25 H 0.1374 0.6443 -0.0896 0.025 Uiso 1 1 calc R U . . .
C26 C 0.0522(2) 0.82827(19) -0.20643(10) 0.0296(3) Uani 1 1 d . . . . .
H26A H -0.0905 0.7756 -0.2102 0.044 Uiso 1 1 calc R U . . .
H26B H 0.1076 0.7630 -0.2380 0.044 Uiso 1 1 calc R U . . .
H26C H 0.0824 0.9256 -0.2347 0.044 Uiso 1 1 calc R U . . .

loop_
_atom_site_aniso_label
_atom_site_aniso_U_11
_atom_site_aniso_U_22
_atom_site_aniso_U_33
_atom_site_aniso_U_23
_atom_site_aniso_U_13
_atom_site_aniso_U_12
Co1 0.01838(9) 0.01414(9) 0.01585(9) 0.00039(6) 0.00016(6) 0.00592(7)
Cl1 0.0365(2) 0.02108(17) 0.0393(2) 0.00545(14) -0.00406(16) 0.01269(15)
Cl2 0.02944(18) 0.03075(19) 0.01819(16) 0.00154(13) -0.00060(13) -0.00040(14)
Cl3 0.02892(18) 0.02385(17) 0.02709(18) -0.00934(13) 0.00147(13) 0.00838(14)
Cl4 0.02530(17) 0.01831(15) 0.03284(18) -0.00019(13) -0.00965(13) 0.00919(13)
Cl5 0.02203(16) 0.02373(16) 0.02085(15) 0.00545(12) 0.00443(12) 0.00885(13)
Cl6 0.0401(2) 0.01769(15) 0.01842(15) 0.00250(12) -0.00247(13) 0.01190(14)
N11 0.0201(6) 0.0242(6) 0.0183(5) 0.0059(4) -0.0009(4) 0.0068(5)
N12 0.0463(8) 0.0262(7) 0.0228(6) -0.0044(5) -0.0048(6) 0.0180(6)
N21 0.0203(6) 0.0153(5) 0.0209(5) 0.0041(4) 0.0028(4) 0.0058(4)
N22 0.0348(7) 0.0192(6) 0.0380(7) -0.0072(5) -0.0021(6) 0.0101(5)
C11 0.0184(6) 0.0188(6) 0.0239(7) 0.0046(5) 0.0018(5) 0.0067(5)
C12 0.0191(6) 0.0209(6) 0.0195(6) 0.0007(5) 0.0021(5) 0.0064(5)
C13 0.0230(7) 0.0233(7) 0.0165(6) 0.0041(5) 0.0021(5) 0.0103(5)
C14 0.0192(6) 0.0215(6) 0.0196(6) 0.0020(5) 0.0040(5) 0.0077(5)
C15 0.0218(7) 0.0230(7) 0.0189(6) 0.0001(5) 0.0014(5) 0.0066(5)
C16 0.0354(8) 0.0238(7) 0.0262(7) 0.0006(6) 0.0026(6) 0.0145(6)
C21 0.0163(6) 0.0209(6) 0.0168(6) 0.0006(5) 0.0032(5) 0.0036(5)
C22 0.0151(6) 0.0174(6) 0.0265(7) -0.0011(5) 0.0045(5) 0.0055(5)
C23 0.0201(6) 0.0200(6) 0.0270(7) 0.0054(5) 0.0032(5) 0.0094(5)
C24 0.0186(6) 0.0221(6) 0.0196(6) 0.0016(5) 0.0023(5) 0.0082(5)
C25 0.0219(7) 0.0182(6) 0.0217(6) -0.0013(5) 0.0025(5) 0.0075(5)
C26 0.0325(8) 0.0351(8) 0.0202(7) 0.0017(6) -0.0018(6) 0.0125(7)

loop_
_atom_type_symbol
_atom_type_description
_atom_type_scat_dispersion_real
_atom_type_scat_dispersion_imag
_atom_type_scat_source
C C 0.0033 0.0016 'International Tables Vol C Tables 4.2.6.8 and 6.1.1.4'
H H 0.0000 0.0000 'International Tables Vol C Tables 4.2.6.8 and 6.1.1.4'
N N 0.0061 0.0033 'International Tables Vol C Tables 4.2.6.8 and 6.1.1.4'
Cl Cl 0.1484 0.1585 'International Tables Vol C Tables 4.2.6.8 and 6.1.1.4'
Co Co 0.3494 0.9721 'International Tables Vol C Tables 4.2.6.8 and 6.1.1.4'

loop_
_geom_angle_atom_site_label_1
_geom_angle_atom_site_label_2
_geom_angle_atom_site_label_3
_geom_angle
_geom_angle_site_symmetry_1
_geom_angle_site_symmetry_3
Cl3 Co1 Cl4 114.552(19) . .
Cl3 Co1 Cl5 107.131(19) . .
Cl4 Co1 Cl5 111.77(2) . .
Cl3 Co1 Cl6 112.19(2) . .
Cl4 Co1 Cl6 103.888(17) . .
Cl5 Co1 Cl6 107.134(17) . .
C11 N11 C15 123.66(12) . .
C11 N11 H11 118.2 . .
C15 N11 H11 118.2 . .
C12 N12 H12A 120.0 . .
C12 N12 H12B 120.0 . .
H12A N12 H12B 120.0 . .
C21 N21 C25 123.87(12) . .
C21 N21 H21 118.1 . .
C25 N21 H21 118.1 . .
C22 N22 H22A 120.0 . .
C22 N22 H22B 120.0 . .
H22A N22 H22B 120.0 . .
N11 C11 C12 120.20(12) . .
N11 C11 Cl1 117.62(10) . .
C12 C11 Cl1 122.18(11) . .
N12 C12 C11 122.35(13) . .
N12 C12 C13 121.40(13) . .
C11 C12 C13 116.25(12) . .
C14 C13 C12 122.37(12) . .
C14 C13 H13 118.8 . .
C12 C13 H13 118.8 . .
C13 C14 C15 118.10(13) . .
C13 C14 C16 121.48(12) . .
C15 C14 C16 120.41(13) . .
N11 C15 C14 119.39(13) . .
N11 C15 H15 120.3 . .
C14 C15 H15 120.3 . .
C14 C16 H16A 109.5 . .
C14 C16 H16B 109.5 . .
H16A C16 H16B 109.5 . .
C14 C16 H16C 109.5 . .
H16A C16 H16C 109.5 . .
H16B C16 H16C 109.5 . .
N21 C21 C22 120.42(12) . .
N21 C21 Cl2 116.90(10) . .
C22 C21 Cl2 122.68(10) . .
N22 C22 C21 122.06(13) . .
N22 C22 C23 121.99(13) . .
C21 C22 C23 115.95(12) . .
C24 C23 C22 122.63(12) . .
C24 C23 H23 118.7 . .
C22 C23 H23 118.7 . .
C23 C24 C25 118.09(12) . .
C23 C24 C26 121.22(13) . .
C25 C24 C26 120.69(13) . .
N21 C25 C24 119.03(12) . .
N21 C25 H25 120.5 . .
C24 C25 H25 120.5 . .
C24 C26 H26A 109.5 . .
C24 C26 H26B 109.5 . .
H26A C26 H26B 109.5 . .
C24 C26 H26C 109.5 . .
H26A C26 H26C 109.5 . .
H26B C26 H26C 109.5 . .

loop_
_geom_bond_atom_site_label_1
_geom_bond_atom_site_label_2
_geom_bond_distance
_geom_bond_site_symmetry_2
Co1 Cl3 2.2592(6) .
Co1 Cl4 2.2818(6) .
Co1 Cl5 2.2836(6) .
Co1 Cl6 2.2849(6) .
Cl1 C11 1.7043(14) .
Cl2 C21 1.7125(14) .
N11 C11 1.3389(18) .
N11 C15 1.3414(18) .
N11 H11 0.8800 .
N12 C12 1.3555(18) .
N12 H12A 0.8800 .
N12 H12B 0.8800 .
N21 C21 1.3375(17) .
N21 C25 1.3394(17) .
N21 H21 0.8800 .
N22 C22 1.3529(18) .
N22 H22A 0.8800 .
N22 H22B 0.8800 .
C11 C12 1.3968(19) .
C12 C13 1.4089(19) .
C13 C14 1.3785(19) .
C13 H13 0.9500 .
C14 C15 1.3876(19) .
C14 C16 1.5025(19) .
C15 H15 0.9500 .
C16 H16A 0.9800 .
C16 H16B 0.9800 .
C16 H16C 0.9800 .
C21 C22 1.3929(19) .
C22 C23 1.4091(19) .
C23 C24 1.3752(19) .
C23 H23 0.9500 .
C24 C25 1.3913(19) .
C24 C26 1.5028(19) .
C25 H25 0.9500 .
C26 H26A 0.9800 .
C26 H26B 0.9800 .
C26 H26C 0.9800 .
